data_4345995
loop_
_publ_author_name
'Andrew J. Gaunt'
'Brian L. Scott'
'Mary P. Neu'

_publ_section_title
;
 U(IV) Chalcogenolates Synthesized via Oxidation of Uranium Metal by
 Dichalcogenides
;
_journal_name_full 'Inorganic Chemistry'
_journal_page_first 7401
_journal_page_last 7407
_journal_paper_doi 10.1021/ic060560k
_journal_volume 45
_journal_year 2006
_chemical_formula_sum 'C39 H35 N3 S4 U'
_chemical_formula_weight 911.97
_space_group_IT_number 14
_space_group_name_Hall '-P 2ybc'
_space_group_name_H-M_alt 'P 1 21/c 1'
_symmetry_cell_setting monoclinic
_symmetry_space_group_name_H-M 'P 1 21/c 1'
_atom_sites_solution_hydrogens geom
_atom_sites_solution_primary direct
_atom_sites_solution_secondary difmap
_cell_angle_alpha 90.00
_cell_angle_beta 93.162(2)
_cell_angle_gamma 90.00
_cell_formula_units_Z 4
_cell_length_a 11.6836(10)
_cell_length_b 16.1000(14)
_cell_length_c 19.6157(17)
_cell_measurement_temperature 141(2)
_cell_volume 3684.2(6)
_computing_cell_refinement 'SAINT+, v. 7.06 (Bruker AXS, 2001)'
_computing_data_collection 'APEX II, v. 1.08 (Bruker AXS, 2003)'
_computing_data_reduction 'SAINT+, v. 7.06 (Bruker AXS, 2001)'
_computing_molecular_graphics 'SHELXTL, v. 6.10, (Bruker AXS, 2000)'
_computing_publication_material 'SHELXTL, v. 6.10, (Bruker AXS, 2000)'
_computing_structure_refinement 'SHELXL-97 (Sheldrick, 1997)'
_computing_structure_solution 'SHELXS-97 (Sheldrick, 1990)'
_diffrn_ambient_temperature 141(2)
_diffrn_measured_fraction_theta_full 1.000
_diffrn_measured_fraction_theta_max 0.988
_diffrn_measurement_device_type 'Bruker D8 with APEXII CCD'
_diffrn_measurement_method '\w scans'
_diffrn_radiation_monochromator graphite
_diffrn_radiation_source 'fine-focus sealed tube'
_diffrn_radiation_type MoK\a
_diffrn_radiation_wavelength 0.71073
_diffrn_reflns_av_R_equivalents 0.0901
_diffrn_reflns_av_sigmaI/netI 0.0938
_diffrn_reflns_limit_h_max 14
_diffrn_reflns_limit_h_min -14
_diffrn_reflns_limit_k_max 20
_diffrn_reflns_limit_k_min -20
_diffrn_reflns_limit_l_max 24
_diffrn_reflns_limit_l_min -24
_diffrn_reflns_number 33105
_diffrn_reflns_theta_full 25.00
_diffrn_reflns_theta_max 26.74
_diffrn_reflns_theta_min 1.64
_diffrn_standards_decay_% '< 2'
_diffrn_standards_interval_count 0
_diffrn_standards_interval_time 0
_diffrn_standards_number 0
_exptl_absorpt_coefficient_mu 4.664
_exptl_absorpt_correction_T_max 0.68
_exptl_absorpt_correction_T_min 0.57
_exptl_absorpt_correction_type multi-scan
_exptl_absorpt_process_details 'SADABS v. 2.03 (Sheldrick, 2001)'
_exptl_crystal_colour orange
_exptl_crystal_density_diffrn 1.644
_exptl_crystal_density_method 'not measured'
_exptl_crystal_description block
_exptl_crystal_F_000 1784
_exptl_crystal_size_max 0.12
_exptl_crystal_size_mid 0.10
_exptl_crystal_size_min 0.08
_refine_diff_density_max 1.951
_refine_diff_density_min -1.617
_refine_diff_density_rms 0.189
_refine_ls_extinction_method none
_refine_ls_goodness_of_fit_ref 1.047
_refine_ls_hydrogen_treatment noref
_refine_ls_matrix_type full
_refine_ls_number_parameters 424
_refine_ls_number_reflns 7740
_refine_ls_number_restraints 0
_refine_ls_restrained_S_all 1.047
_refine_ls_R_factor_all 0.0755
_refine_ls_R_factor_gt 0.0453
_refine_ls_shift/su_max 0.001
_refine_ls_shift/su_mean 0.000
_refine_ls_structure_factor_coef Fsqd
_refine_ls_weighting_details 'calc w=1/[\s^2^(Fo^2^)+(0.0393P)^2^+0.0000P] where P=(Fo^2^+2Fc^2^)/3'
_refine_ls_weighting_scheme calc
_refine_ls_wR_factor_gt 0.1024
_refine_ls_wR_factor_ref 0.1148
_reflns_number_gt 5524
_reflns_number_total 7740
_reflns_threshold_expression >2sigma(I)
_cod_data_source_file ic060560ksi20060614_012839.cif
_cod_data_source_block apx136
_cod_original_sg_symbol_H-M 'P 21/c'
_cod_database_code 4345995

loop_
_symmetry_equiv_pos_as_xyz
'x, y, z'
'-x, y+1/2, -z+1/2'
'-x, -y, -z'
'x, -y-1/2, z-1/2'

loop_
_atom_site_label
_atom_site_type_symbol
_atom_site_fract_x
_atom_site_fract_y
_atom_site_fract_z
_atom_site_U_iso_or_equiv
_atom_site_adp_type
_atom_site_occupancy
_atom_site_symmetry_multiplicity
_atom_site_calc_flag
_atom_site_refinement_flags
_atom_site_disorder_assembly
_atom_site_disorder_group
U1 U 0.12622(2) 0.355233(14) 0.221574(12) 0.01810(9) Uani 1 1 d . . .
S1 S 0.35773(14) 0.35785(10) 0.24931(9) 0.0229(4) Uani 1 1 d . . .
S2 S 0.13374(14) 0.22056(11) 0.13848(8) 0.0240(4) Uani 1 1 d . . .
S3 S -0.01460(14) 0.41334(10) 0.11656(8) 0.0223(4) Uani 1 1 d . . .
S4 S 0.07871(15) 0.50164(10) 0.28795(9) 0.0241(4) Uani 1 1 d . . .
N1 N 0.1379(5) 0.2645(3) 0.3291(3) 0.0236(13) Uani 1 1 d . . .
N2 N 0.2299(5) 0.4483(3) 0.1361(3) 0.0238(13) Uani 1 1 d . . .
N3 N -0.0740(4) 0.3024(3) 0.2587(3) 0.0221(12) Uani 1 1 d . . .
C1 C 0.4058(5) 0.2955(4) 0.3199(3) 0.0260(16) Uani 1 1 d . . .
C2 C 0.4549(6) 0.3354(4) 0.3778(3) 0.0267(16) Uani 1 1 d . . .
H2 H 0.4616 0.3930 0.3785 0.032 Uiso 1 1 calc R . .
C3 C 0.4939(6) 0.2888(5) 0.4348(4) 0.0311(17) Uani 1 1 d . . .
H3 H 0.5263 0.3154 0.4733 0.037 Uiso 1 1 calc R . .
C4 C 0.4842(6) 0.2043(5) 0.4336(4) 0.0333(18) Uani 1 1 d . . .
H4 H 0.5097 0.1737 0.4717 0.040 Uiso 1 1 calc R . .
C5 C 0.4376(6) 0.1638(4) 0.3774(4) 0.0303(17) Uani 1 1 d . . .
H5 H 0.4317 0.1062 0.3772 0.036 Uiso 1 1 calc R . .
C6 C 0.3986(6) 0.2103(4) 0.3200(4) 0.0267(16) Uani 1 1 d . . .
H6 H 0.3676 0.1829 0.2816 0.032 Uiso 1 1 calc R . .
C7 C 0.2508(6) 0.1520(4) 0.1554(3) 0.0228(15) Uani 1 1 d . . .
C8 C 0.3606(6) 0.1733(4) 0.1353(4) 0.0336(18) Uani 1 1 d . . .
H8 H 0.3716 0.2226 0.1118 0.040 Uiso 1 1 calc R . .
C9 C 0.4518(7) 0.1212(5) 0.1504(4) 0.0377(19) Uani 1 1 d . . .
H9 H 0.5245 0.1367 0.1380 0.045 Uiso 1 1 calc R . .
C10 C 0.4382(7) 0.0467(5) 0.1833(4) 0.0369(19) Uani 1 1 d . . .
H10 H 0.5008 0.0125 0.1938 0.044 Uiso 1 1 calc R . .
C11 C 0.3290(7) 0.0235(4) 0.2006(4) 0.0343(18) Uani 1 1 d . . .
H11 H 0.3185 -0.0273 0.2219 0.041 Uiso 1 1 calc R . .
C12 C 0.2350(6) 0.0752(4) 0.1866(3) 0.0239(15) Uani 1 1 d . . .
H12 H 0.1622 0.0587 0.1980 0.029 Uiso 1 1 calc R . .
C13 C -0.1563(6) 0.3728(4) 0.1142(3) 0.0217(15) Uani 1 1 d . . .
C14 C -0.1841(6) 0.3003(5) 0.0784(3) 0.0306(17) Uani 1 1 d . . .
H14 H -0.1281 0.2723 0.0555 0.037 Uiso 1 1 calc R . .
C15 C -0.2941(7) 0.2701(5) 0.0769(4) 0.038(2) Uani 1 1 d . . .
H15 H -0.3116 0.2213 0.0532 0.045 Uiso 1 1 calc R . .
C16 C -0.3791(7) 0.3108(5) 0.1097(4) 0.040(2) Uani 1 1 d . . .
H16 H -0.4535 0.2900 0.1079 0.048 Uiso 1 1 calc R . .
C17 C -0.3527(6) 0.3827(5) 0.1451(4) 0.0360(19) Uani 1 1 d . . .
H17 H -0.4098 0.4100 0.1676 0.043 Uiso 1 1 calc R . .
C18 C -0.2409(6) 0.4156(5) 0.1480(3) 0.0286(17) Uani 1 1 d . . .
H18 H -0.2237 0.4645 0.1716 0.034 Uiso 1 1 calc R . .
C19 C 0.1456(6) 0.5211(4) 0.3669(4) 0.0274(16) Uani 1 1 d . . .
C20 C 0.0804(7) 0.5489(5) 0.4197(4) 0.043(2) Uani 1 1 d . . .
H20 H 0.0026 0.5592 0.4117 0.052 Uiso 1 1 calc R . .
C21 C 0.1332(8) 0.5614(6) 0.4859(4) 0.053(2) Uani 1 1 d . . .
H21 H 0.0895 0.5790 0.5214 0.063 Uiso 1 1 calc R . .
C22 C 0.2488(7) 0.5476(5) 0.4976(4) 0.043(2) Uani 1 1 d . . .
H22 H 0.2828 0.5544 0.5412 0.052 Uiso 1 1 calc R . .
C23 C 0.3130(7) 0.5242(5) 0.4457(4) 0.039(2) Uani 1 1 d . . .
H23 H 0.3914 0.5165 0.4538 0.047 Uiso 1 1 calc R . .
C24 C 0.2638(6) 0.5114(5) 0.3802(4) 0.0340(18) Uani 1 1 d . . .
H24 H 0.3099 0.4963 0.3450 0.041 Uiso 1 1 calc R . .
C25 C 0.1592(6) 0.3030(5) 0.3888(3) 0.0270(16) Uani 1 1 d . . .
H25 H 0.1860 0.3574 0.3886 0.032 Uiso 1 1 calc R . .
C26 C 0.1432(7) 0.2656(5) 0.4504(4) 0.0377(19) Uani 1 1 d . . .
H26 H 0.1577 0.2946 0.4910 0.045 Uiso 1 1 calc R . .
C27 C 0.1053(7) 0.1848(5) 0.4514(4) 0.041(2) Uani 1 1 d . . .
H27 H 0.0945 0.1582 0.4927 0.049 Uiso 1 1 calc R . .
C28 C 0.0837(6) 0.1436(5) 0.3903(4) 0.0362(18) Uani 1 1 d . . .
H28 H 0.0575 0.0890 0.3896 0.043 Uiso 1 1 calc R . .
C29 C 0.1018(6) 0.1849(5) 0.3309(4) 0.0332(18) Uani 1 1 d . . .
H29 H 0.0886 0.1568 0.2898 0.040 Uiso 1 1 calc R . .
C30 C 0.2827(7) 0.4128(5) 0.0851(4) 0.042(2) Uani 1 1 d . . .
H30 H 0.2940 0.3556 0.0862 0.051 Uiso 1 1 calc R . .
C31 C 0.3214(7) 0.4573(5) 0.0307(4) 0.043(2) Uani 1 1 d . . .
H31 H 0.3571 0.4298 -0.0040 0.052 Uiso 1 1 calc R . .
C32 C 0.3078(6) 0.5403(5) 0.0277(3) 0.0299(17) Uani 1 1 d . . .
H32 H 0.3335 0.5709 -0.0087 0.036 Uiso 1 1 calc R . .
C33 C 0.2549(7) 0.5780(5) 0.0797(4) 0.040(2) Uani 1 1 d . . .
H33 H 0.2439 0.6352 0.0791 0.048 Uiso 1 1 calc R . .
C34 C 0.2179(6) 0.5319(5) 0.1327(4) 0.0345(18) Uani 1 1 d . . .
H34 H 0.1831 0.5590 0.1679 0.041 Uiso 1 1 calc R . .
C35 C -0.1271(5) 0.2361(4) 0.2287(3) 0.0221(15) Uani 1 1 d . . .
H35 H -0.0915 0.2093 0.1936 0.027 Uiso 1 1 calc R . .
C36 C -0.2324(6) 0.2060(5) 0.2477(4) 0.0289(16) Uani 1 1 d . . .
H36 H -0.2663 0.1603 0.2258 0.035 Uiso 1 1 calc R . .
C37 C -0.2846(6) 0.2454(4) 0.2994(4) 0.0319(17) Uani 1 1 d . . .
H37 H -0.3555 0.2272 0.3129 0.038 Uiso 1 1 calc R . .
C38 C -0.2315(6) 0.3121(5) 0.3314(4) 0.0320(17) Uani 1 1 d . . .
H38 H -0.2656 0.3391 0.3669 0.038 Uiso 1 1 calc R . .
C39 C -0.1279(6) 0.3384(4) 0.3102(4) 0.0298(17) Uani 1 1 d . . .
H39 H -0.0927 0.3834 0.3324 0.036 Uiso 1 1 calc R . .

loop_
_atom_site_aniso_label
_atom_site_aniso_U_11
_atom_site_aniso_U_22
_atom_site_aniso_U_33
_atom_site_aniso_U_23
_atom_site_aniso_U_13
_atom_site_aniso_U_12
U1 0.01415(14) 0.02218(14) 0.01796(13) 0.00090(11) 0.00084(9) -0.00051(11)
S1 0.0172(8) 0.0284(9) 0.0230(8) 0.0021(8) -0.0014(6) -0.0019(7)
S2 0.0202(9) 0.0292(9) 0.0225(9) -0.0046(7) 0.0015(7) -0.0001(7)
S3 0.0158(9) 0.0285(9) 0.0223(9) 0.0020(7) -0.0021(7) -0.0004(7)
S4 0.0205(9) 0.0176(8) 0.0352(10) -0.0027(7) 0.0124(7) 0.0016(7)
N1 0.022(3) 0.026(3) 0.023(3) 0.005(2) 0.003(2) -0.001(2)
N2 0.019(3) 0.030(3) 0.023(3) 0.001(3) -0.001(2) 0.001(2)
N3 0.013(3) 0.030(3) 0.023(3) 0.007(2) 0.001(2) 0.001(2)
C1 0.011(3) 0.040(4) 0.027(4) 0.003(3) 0.001(3) 0.006(3)
C2 0.017(4) 0.038(4) 0.025(4) 0.007(3) -0.001(3) 0.002(3)
C3 0.026(4) 0.037(4) 0.030(4) 0.003(3) -0.004(3) 0.001(3)
C4 0.027(4) 0.036(4) 0.036(4) 0.008(3) -0.006(3) 0.001(3)
C5 0.020(4) 0.035(4) 0.037(4) 0.008(3) 0.001(3) -0.001(3)
C6 0.017(4) 0.033(4) 0.029(4) 0.002(3) -0.003(3) -0.001(3)
C7 0.019(4) 0.032(4) 0.018(3) 0.000(3) 0.005(3) 0.001(3)
C8 0.029(4) 0.029(4) 0.044(5) 0.008(3) 0.018(4) 0.002(3)
C9 0.025(4) 0.030(4) 0.059(5) 0.005(4) 0.016(4) 0.006(3)
C10 0.031(5) 0.037(5) 0.042(5) 0.000(4) 0.000(4) 0.007(4)
C11 0.047(5) 0.022(4) 0.034(4) -0.003(3) 0.006(4) 0.002(4)
C12 0.014(3) 0.030(4) 0.028(4) -0.001(3) 0.002(3) -0.005(3)
C13 0.019(4) 0.027(4) 0.018(3) 0.002(3) -0.011(3) 0.000(3)
C14 0.029(4) 0.037(4) 0.025(4) 0.004(3) -0.006(3) -0.004(3)
C15 0.035(5) 0.038(5) 0.038(5) 0.005(4) -0.019(4) -0.008(4)
C16 0.032(5) 0.039(5) 0.047(5) 0.017(4) -0.013(4) -0.020(4)
C17 0.016(4) 0.066(5) 0.026(4) 0.005(4) 0.006(3) -0.001(4)
C18 0.017(4) 0.039(4) 0.030(4) 0.009(3) 0.003(3) -0.005(3)
C19 0.023(4) 0.019(4) 0.040(4) 0.004(3) 0.006(3) 0.002(3)
C20 0.036(5) 0.067(6) 0.027(4) -0.002(4) 0.008(3) 0.011(4)
C21 0.045(6) 0.075(7) 0.040(5) -0.014(5) 0.009(4) 0.003(5)
C22 0.052(6) 0.050(5) 0.028(4) -0.006(4) -0.002(4) -0.007(4)
C23 0.030(5) 0.041(5) 0.048(5) -0.006(4) -0.002(4) -0.004(4)
C24 0.027(4) 0.039(5) 0.036(4) -0.010(4) 0.002(3) -0.002(3)
C25 0.022(4) 0.034(4) 0.025(4) 0.002(3) -0.003(3) 0.001(3)
C26 0.042(5) 0.044(5) 0.027(4) -0.005(4) 0.000(3) 0.002(4)
C27 0.043(5) 0.050(5) 0.030(4) 0.017(4) 0.009(4) -0.001(4)
C28 0.027(4) 0.030(4) 0.053(5) 0.010(4) 0.005(4) 0.002(3)
C29 0.028(4) 0.042(5) 0.030(4) 0.004(4) 0.006(3) 0.008(4)
C30 0.050(5) 0.030(4) 0.049(5) 0.013(4) 0.024(4) 0.012(4)
C31 0.049(5) 0.044(5) 0.040(5) 0.013(4) 0.022(4) 0.006(4)
C32 0.032(4) 0.038(4) 0.019(4) 0.002(3) 0.004(3) -0.007(3)
C33 0.065(6) 0.021(4) 0.033(4) 0.001(3) 0.005(4) -0.013(4)
C34 0.035(5) 0.041(5) 0.028(4) -0.003(3) 0.007(3) -0.010(4)
C35 0.017(4) 0.024(4) 0.026(4) 0.005(3) 0.001(3) 0.003(3)
C36 0.019(4) 0.033(4) 0.034(4) 0.007(3) -0.003(3) -0.002(3)
C37 0.018(4) 0.037(4) 0.042(5) 0.003(4) 0.011(3) 0.003(3)
C38 0.034(5) 0.035(4) 0.028(4) 0.001(3) 0.012(3) 0.007(4)
C39 0.030(4) 0.030(4) 0.031(4) 0.000(3) 0.005(3) 0.000(3)

loop_
_atom_type_symbol
_atom_type_description
_atom_type_scat_dispersion_real
_atom_type_scat_dispersion_imag
_atom_type_scat_source
C C 0.0033 0.0016 'International Tables Vol C Tables 4.2.6.8 and 6.1.1.4'
H H 0.0000 0.0000 'International Tables Vol C Tables 4.2.6.8 and 6.1.1.4'
S S 0.1246 0.1234 'International Tables Vol C Tables 4.2.6.8 and 6.1.1.4'
U U -9.6767 9.6646 'International Tables Vol C Tables 4.2.6.8 and 6.1.1.4'
N N 0.0061 0.0033 'International Tables Vol C Tables 4.2.6.8 and 6.1.1.4'

loop_
_geom_angle_atom_site_label_1
_geom_angle_atom_site_label_2
_geom_angle_atom_site_label_3
_geom_angle
_geom_angle_site_symmetry_1
_geom_angle_site_symmetry_3
N1 U1 N2 148.70(17) . .
N1 U1 N3 66.13(17) . .
N2 U1 N3 144.99(16) . .
N1 U1 S2 92.10(13) . .
N2 U1 S2 92.36(13) . .
N3 U1 S2 88.08(13) . .
N1 U1 S3 144.96(13) . .
N2 U1 S3 66.31(12) . .
N3 U1 S3 79.14(12) . .
S2 U1 S3 81.89(5) . .
N1 U1 S1 80.66(12) . .
N2 U1 S1 68.14(12) . .
N3 U1 S1 146.78(12) . .
S2 U1 S1 93.86(5) . .
S3 U1 S1 133.98(5) . .
N1 U1 S4 95.83(13) . .
N2 U1 S4 85.72(12) . .
N3 U1 S4 86.60(13) . .
S2 U1 S4 167.74(5) . .
S3 U1 S4 86.27(5) . .
S1 U1 S4 96.63(5) . .
C1 S1 U1 114.4(2) . .
C7 S2 U1 115.7(2) . .
C13 S3 U1 114.5(2) . .
C19 S4 U1 119.0(2) . .
C25 N1 C29 117.4(6) . .
C25 N1 U1 117.1(4) . .
C29 N1 U1 124.1(5) . .
C30 N2 C34 116.1(6) . .
C30 N2 U1 119.3(5) . .
C34 N2 U1 123.6(4) . .
C39 N3 C35 116.3(6) . .
C39 N3 U1 121.8(5) . .
C35 N3 U1 121.9(4) . .
C6 C1 C2 118.6(6) . .
C6 C1 S1 123.4(5) . .
C2 C1 S1 118.1(5) . .
C1 C2 C3 120.2(7) . .
C4 C3 C2 119.8(7) . .
C3 C4 C5 121.2(7) . .
C4 C5 C6 119.3(7) . .
C1 C6 C5 121.0(7) . .
C12 C7 C8 119.0(6) . .
C12 C7 S2 120.9(5) . .
C8 C7 S2 120.1(5) . .
C9 C8 C7 120.0(7) . .
C8 C9 C10 121.6(7) . .
C9 C10 C11 118.7(7) . .
C10 C11 C12 121.1(7) . .
C11 C12 C7 119.6(6) . .
C14 C13 C18 120.1(6) . .
C14 C13 S3 120.8(5) . .
C18 C13 S3 119.1(5) . .
C15 C14 C13 120.0(7) . .
C14 C15 C16 121.3(8) . .
C17 C16 C15 119.2(7) . .
C16 C17 C18 121.3(7) . .
C13 C18 C17 118.2(7) . .
C20 C19 C24 118.1(7) . .
C20 C19 S4 119.1(6) . .
C24 C19 S4 122.7(6) . .
C19 C20 C21 119.9(8) . .
C22 C21 C20 120.1(8) . .
C23 C22 C21 120.0(8) . .
C22 C23 C24 121.2(8) . .
C23 C24 C19 120.5(7) . .
N1 C25 C26 122.7(7) . .
C25 C26 C27 119.1(7) . .
C26 C27 C28 119.1(7) . .
C29 C28 C27 118.5(7) . .
N1 C29 C28 123.2(7) . .
N2 C30 C31 122.8(7) . .
C32 C31 C30 120.4(8) . .
C31 C32 C33 117.8(7) . .
C32 C33 C34 120.2(7) . .
N2 C34 C33 122.8(7) . .
N3 C35 C36 123.3(6) . .
C37 C36 C35 118.3(7) . .
C36 C37 C38 119.4(7) . .
C39 C38 C37 119.2(7) . .
N3 C39 C38 123.4(7) . .

loop_
_geom_bond_atom_site_label_1
_geom_bond_atom_site_label_2
_geom_bond_distance
_geom_bond_site_symmetry_2
U1 N1 2.563(5) .
U1 N2 2.598(5) .
U1 N3 2.629(5) .
U1 S2 2.7169(17) .
U1 S3 2.7298(16) .
U1 S1 2.7298(17) .
U1 S4 2.7639(17) .
S1 C1 1.776(7) .
S2 C7 1.775(7) .
S3 C13 1.778(7) .
S4 C19 1.725(7) .
N1 C25 1.336(8) .
N1 C29 1.349(9) .
N2 C30 1.332(9) .
N2 C34 1.355(9) .
N3 C39 1.350(9) .
N3 C35 1.353(8) .
C1 C6 1.374(9) .
C1 C2 1.401(9) .
C2 C3 1.402(9) .
C3 C4 1.366(10) .
C4 C5 1.368(10) .
C5 C6 1.406(9) .
C7 C12 1.396(9) .
C7 C8 1.405(9) .
C8 C9 1.375(10) .
C9 C10 1.377(10) .
C10 C11 1.388(10) .
C11 C12 1.394(10) .
C13 C14 1.391(9) .
C13 C18 1.402(9) .
C14 C15 1.373(10) .
C15 C16 1.380(11) .
C16 C17 1.375(11) .
C17 C18 1.408(9) .
C19 C20 1.393(10) .
C19 C24 1.400(10) .
C20 C21 1.421(11) .
C21 C22 1.375(11) .
C22 C23 1.351(11) .
C23 C24 1.393(10) .
C25 C26 1.372(10) .
C26 C27 1.375(11) .
C27 C28 1.381(11) .
C28 C29 1.369(10) .
C30 C31 1.383(10) .
C31 C32 1.346(10) .
C32 C33 1.365(10) .
C33 C34 1.366(10) .
C35 C36 1.391(9) .
C36 C37 1.369(10) .
C37 C38 1.375(10) .
C38 C39 1.368(10) .
